data_7214936
loop_
_publ_author_name
'Hsiao, Hui-Lin'
'Wu, Chia-Jun'
'Hsu, Wayne'
'Yeh, Chun-Wei'
'Xie, Ming-Yuan'
'Huang, Wun-Jhih'
'Chen, Jhy-Der'

_publ_section_title
;
 Diverse Ag(i) complexes constructed from asymmetric pyridyl and pyrimidyl
 amide ligands: roles of Ag&#x22EF;Ag and \p--\p interactions
;
_journal_issue 23
_journal_name_full CrystEngComm
_journal_page_first 8143
_journal_paper_doi 10.1039/c2ce25995h
_journal_volume 14
_journal_year 2012
_chemical_formula_sum 'C14 H12 N2 O3'
_chemical_formula_weight 256.26
_chemical_name_systematic
;
?
;
_space_group_IT_number 4
_symmetry_cell_setting monoclinic
_symmetry_space_group_name_Hall 'P 2yb'
_symmetry_space_group_name_H-M 'P 1 21 1'
_atom_sites_solution_hydrogens geom
_atom_sites_solution_primary direct
_atom_sites_solution_secondary difmap
_audit_creation_method SHELXL-97
_cell_angle_alpha 90.00
_cell_angle_beta 95.337(2)
_cell_angle_gamma 90.00
_cell_formula_units_Z 2
_cell_length_a 3.9462(2)
_cell_length_b 28.9809(11)
_cell_length_c 5.2402(2)
_cell_measurement_reflns_used 4156
_cell_measurement_temperature 296(2)
_cell_measurement_theta_max 28.31
_cell_measurement_theta_min 3.91
_cell_volume 596.69(4)
_computing_cell_refinement 'SAINT V7.68A (Bruker AXS, 2010)'
_computing_data_collection 'APEX2 (Bruker AXS, 2010)'
_computing_data_reduction 'SAINT V7.68A (Bruker AXS, 2010)'
_computing_molecular_graphics 'SHELXTL (Sheldrick, 2008)'
_computing_publication_material 'SHELXTL (Sheldrick, 2008)'
_computing_structure_refinement 'SHELXL-97 (Sheldrick, 2008)'
_computing_structure_solution 'SHELXS-97 (Sheldrick, 2008)'
_diffrn_ambient_temperature 296(2)
_diffrn_measured_fraction_theta_full 0.993
_diffrn_measured_fraction_theta_max 0.993
_diffrn_measurement_device_type 'Bruker APEX-II CCD'
_diffrn_measurement_method '\f and \w scans'
_diffrn_radiation_monochromator graphite
_diffrn_radiation_source 'fine-focus sealed tube'
_diffrn_radiation_type MoK\a
_diffrn_radiation_wavelength 0.71073
_diffrn_reflns_av_R_equivalents 0.0592
_diffrn_reflns_av_sigmaI/netI 0.0677
_diffrn_reflns_limit_h_max 5
_diffrn_reflns_limit_h_min -4
_diffrn_reflns_limit_k_max 38
_diffrn_reflns_limit_k_min -37
_diffrn_reflns_limit_l_max 6
_diffrn_reflns_limit_l_min -6
_diffrn_reflns_number 5559
_diffrn_reflns_theta_full 28.34
_diffrn_reflns_theta_max 28.34
_diffrn_reflns_theta_min 2.81
_exptl_absorpt_coefficient_mu 0.102
_exptl_absorpt_correction_T_max 0.9798
_exptl_absorpt_correction_T_min 0.9602
_exptl_absorpt_correction_type multi-scan
_exptl_absorpt_process_details 'SADABS V2008/1 (Bruker AXS, 2008)'
_exptl_crystal_colour colourless
_exptl_crystal_density_diffrn 1.426
_exptl_crystal_density_method 'not measured'
_exptl_crystal_description column
_exptl_crystal_F_000 268
_exptl_crystal_size_max 0.40
_exptl_crystal_size_mid 0.20
_exptl_crystal_size_min 0.20
_refine_diff_density_max 0.311
_refine_diff_density_min -0.251
_refine_diff_density_rms 0.049
_refine_ls_abs_structure_details 'Flack H D (1983), Acta Cryst. A39, 876-881'
_refine_ls_abs_structure_Flack 0.1(13)
_refine_ls_extinction_coef 0.108(15)
_refine_ls_extinction_expression Fc^*^=kFc[1+0.001xFc^2^\l^3^/sin(2\q)]^-1/4^
_refine_ls_extinction_method SHELXL
_refine_ls_goodness_of_fit_ref 1.061
_refine_ls_hydrogen_treatment constr
_refine_ls_matrix_type full
_refine_ls_number_parameters 174
_refine_ls_number_reflns 2651
_refine_ls_number_restraints 1
_refine_ls_restrained_S_all 1.061
_refine_ls_R_factor_all 0.0532
_refine_ls_R_factor_gt 0.0496
_refine_ls_shift/su_max 0.000
_refine_ls_shift/su_mean 0.000
_refine_ls_structure_factor_coef Fsqd
_refine_ls_weighting_details 'calc w=1/[\s^2^(Fo^2^)+(0.0811P)^2^+0.0000P] where P=(Fo^2^+2Fc^2^)/3'
_refine_ls_weighting_scheme calc
_refine_ls_wR_factor_gt 0.1323
_refine_ls_wR_factor_ref 0.1371
_reflns_number_gt 2390
_reflns_number_total 2651
_reflns_threshold_expression >2sigma(I)
_cod_data_source_file c2ce25995h.txt
_cod_data_source_block L2
_cod_depositor_comments
;
The following automatic conversions were performed:

'_symmetry_cell_setting' value 'Monoclinic' changed to 'monoclinic'
according to
/usr/data/users/saulius/automatic-downloads/retrospective/RSC/lib/dictionaries/cif_core.dic
dictionary named 'cif_core.dic' version 2.4.2 from 2011-04-26.

Automatic conversion script
Id: cif_fix_values 2281 2013-09-26 08:29:07Z andrius 
;
_cod_original_sg_symbol_H-M P2(1)
_cod_database_code 7214936

loop_
_symmetry_equiv_pos_as_xyz
'x, y, z'
'-x, y+1/2, -z'

loop_
_atom_site_label
_atom_site_type_symbol
_atom_site_fract_x
_atom_site_fract_y
_atom_site_fract_z
_atom_site_U_iso_or_equiv
_atom_site_adp_type
_atom_site_occupancy
_atom_site_symmetry_multiplicity
_atom_site_calc_flag
_atom_site_refinement_flags
O1 O 0.3946(5) 0.30154(5) 1.2881(3) 0.0510(4) Uani 1 1 d .
O2 O 0.1461(6) 0.06834(6) 0.9791(4) 0.0671(6) Uani 1 1 d .
O3 O -0.1427(5) 0.09171(5) 0.6167(4) 0.0527(4) Uani 1 1 d .
N1 N 0.4608(6) 0.44053(6) 0.6927(4) 0.0514(5) Uani 1 1 d .
N2 N 0.4061(4) 0.31870(5) 0.8659(3) 0.0355(4) Uani 1 1 d .
H2A H 0.3783 0.3075 0.7134 0.043 Uiso 1 1 calc R
C1 C 0.6483(7) 0.45722(7) 0.8980(5) 0.0500(6) Uani 1 1 d .
H1B H 0.6983 0.4886 0.9031 0.060 Uiso 1 1 calc R
C2 C 0.7708(6) 0.43013(7) 1.1024(4) 0.0464(5) Uani 1 1 d .
H2B H 0.9016 0.4431 1.2409 0.056 Uiso 1 1 calc R
C3 C 0.6973(6) 0.38345(7) 1.0994(4) 0.0406(4) Uani 1 1 d .
H3A H 0.7797 0.3644 1.2338 0.049 Uiso 1 1 calc R
C4 C 0.4977(5) 0.36600(6) 0.8907(3) 0.0322(4) Uani 1 1 d .
C5 C 0.3889(6) 0.39558(7) 0.6929(4) 0.0429(5) Uani 1 1 d .
H5A H 0.2582 0.3834 0.5519 0.051 Uiso 1 1 calc R
C6 C 0.3591(5) 0.28980(6) 1.0622(4) 0.0325(4) Uani 1 1 d .
C7 C 0.2651(5) 0.24113(5) 0.9886(4) 0.0310(4) Uani 1 1 d .
C8 C 0.0805(5) 0.22872(6) 0.7617(4) 0.0351(4) Uani 1 1 d .
H8A H 0.0070 0.2512 0.6424 0.042 Uiso 1 1 calc R
C9 C 0.0052(5) 0.18244(6) 0.7125(4) 0.0369(4) Uani 1 1 d .
H9A H -0.1220 0.1742 0.5610 0.044 Uiso 1 1 calc R
C10 C 0.1173(5) 0.14850(6) 0.8864(4) 0.0332(4) Uani 1 1 d .
C11 C 0.3020(6) 0.16097(6) 1.1127(4) 0.0397(4) Uani 1 1 d .
H11A H 0.3796 0.1384 1.2298 0.048 Uiso 1 1 calc R
C12 C 0.3722(5) 0.20693(7) 1.1659(4) 0.0381(4) Uani 1 1 d .
H12A H 0.4914 0.2151 1.3208 0.046 Uiso 1 1 calc R
C13 C 0.0443(6) 0.09869(6) 0.8355(4) 0.0398(5) Uani 1 1 d .
C14 C -0.2223(8) 0.04400(8) 0.5475(6) 0.0601(7) Uani 1 1 d .
H14A H -0.3677 0.0432 0.3901 0.090 Uiso 1 1 calc R
H14B H -0.3363 0.0297 0.6810 0.090 Uiso 1 1 calc R
H14C H -0.0156 0.0276 0.5258 0.090 Uiso 1 1 calc R

loop_
_atom_site_aniso_label
_atom_site_aniso_U_11
_atom_site_aniso_U_22
_atom_site_aniso_U_33
_atom_site_aniso_U_23
_atom_site_aniso_U_13
_atom_site_aniso_U_12
O1 0.0912(13) 0.0326(7) 0.0305(7) -0.0036(5) 0.0120(7) -0.0126(7)
O2 0.1062(16) 0.0257(7) 0.0655(12) 0.0067(7) -0.0126(10) 0.0022(8)
O3 0.0758(11) 0.0262(7) 0.0543(10) -0.0036(6) -0.0035(8) -0.0086(6)
N1 0.0803(14) 0.0251(8) 0.0490(12) 0.0066(7) 0.0077(10) -0.0027(8)
N2 0.0534(9) 0.0233(7) 0.0298(8) -0.0026(5) 0.0048(6) -0.0041(6)
C1 0.0748(16) 0.0237(9) 0.0532(14) -0.0044(8) 0.0155(11) -0.0084(9)
C2 0.0604(13) 0.0358(11) 0.0429(11) -0.0085(8) 0.0045(9) -0.0150(9)
C3 0.0528(11) 0.0314(9) 0.0372(10) 0.0000(7) 0.0018(8) -0.0061(8)
C4 0.0413(9) 0.0250(8) 0.0310(9) -0.0009(6) 0.0081(7) -0.0019(7)
C5 0.0611(13) 0.0311(9) 0.0360(10) 0.0011(7) 0.0026(9) -0.0040(8)
C6 0.0430(10) 0.0256(8) 0.0295(9) -0.0017(6) 0.0065(7) -0.0014(7)
C7 0.0377(9) 0.0229(7) 0.0330(9) 0.0004(6) 0.0067(7) -0.0008(6)
C8 0.0481(10) 0.0244(8) 0.0322(9) 0.0029(7) 0.0011(7) -0.0006(7)
C9 0.0451(10) 0.0261(9) 0.0383(10) 0.0008(7) -0.0027(8) -0.0029(7)
C10 0.0402(9) 0.0240(8) 0.0360(10) 0.0009(6) 0.0073(7) 0.0003(7)
C11 0.0560(12) 0.0268(9) 0.0357(10) 0.0053(7) 0.0006(9) 0.0035(8)
C12 0.0497(11) 0.0307(9) 0.0327(9) 0.0015(7) -0.0018(8) -0.0003(7)
C13 0.0512(11) 0.0240(9) 0.0453(11) 0.0009(7) 0.0093(9) -0.0001(7)
C14 0.0775(17) 0.0318(10) 0.0705(17) -0.0130(10) 0.0035(13) -0.0130(10)

loop_
_atom_type_symbol
_atom_type_description
_atom_type_scat_dispersion_real
_atom_type_scat_dispersion_imag
_atom_type_scat_source
C C 0.0033 0.0016 'International Tables Vol C Tables 4.2.6.8 and 6.1.1.4'
H H 0.0000 0.0000 'International Tables Vol C Tables 4.2.6.8 and 6.1.1.4'
N N 0.0061 0.0033 'International Tables Vol C Tables 4.2.6.8 and 6.1.1.4'
O O 0.0106 0.0060 'International Tables Vol C Tables 4.2.6.8 and 6.1.1.4'

loop_
_geom_angle_atom_site_label_1
_geom_angle_atom_site_label_2
_geom_angle_atom_site_label_3
_geom_angle
C13 O3 C14 116.86(19)
C5 N1 C1 117.03(19)
C6 N2 C4 125.41(15)
C6 N2 H2A 117.3
C4 N2 H2A 117.3
N1 C1 C2 123.13(18)
N1 C1 H1B 118.4
C2 C1 H1B 118.4
C1 C2 C3 119.3(2)
C1 C2 H2B 120.3
C3 C2 H2B 120.3
C4 C3 C2 118.0(2)
C4 C3 H3A 121.0
C2 C3 H3A 121.0
C5 C4 C3 118.73(17)
C5 C4 N2 118.11(18)
C3 C4 N2 123.14(16)
N1 C5 C4 123.7(2)
N1 C5 H5A 118.1
C4 C5 H5A 118.1
O1 C6 N2 123.41(17)
O1 C6 C7 120.80(17)
N2 C6 C7 115.77(16)
C8 C7 C12 119.34(16)
C8 C7 C6 124.30(16)
C12 C7 C6 116.36(17)
C7 C8 C9 119.73(17)
C7 C8 H8A 120.1
C9 C8 H8A 120.1
C10 C9 C8 120.84(19)
C10 C9 H9A 119.6
C8 C9 H9A 119.6
C11 C10 C9 119.32(18)
C11 C10 C13 118.98(17)
C9 C10 C13 121.70(19)
C10 C11 C12 120.32(17)
C10 C11 H11A 119.8
C12 C11 H11A 119.8
C11 C12 C7 120.42(19)
C11 C12 H12A 119.8
C7 C12 H12A 119.8
O2 C13 O3 124.0(2)
O2 C13 C10 123.3(2)
O3 C13 C10 112.74(17)
O3 C14 H14A 109.5
O3 C14 H14B 109.5
H14A C14 H14B 109.5
O3 C14 H14C 109.5
H14A C14 H14C 109.5
H14B C14 H14C 109.5

loop_
_geom_bond_atom_site_label_1
_geom_bond_atom_site_label_2
_geom_bond_distance
O1 C6 1.227(2)
O2 C13 1.202(3)
O3 C13 1.320(3)
O3 C14 1.456(3)
N1 C5 1.333(3)
N1 C1 1.338(3)
N2 C6 1.353(2)
N2 C4 1.421(2)
N2 H2A 0.8600
C1 C2 1.379(3)
C1 H1B 0.9300
C2 C3 1.383(3)
C2 H2B 0.9300
C3 C4 1.383(3)
C3 H3A 0.9300
C4 C5 1.382(3)
C5 H5A 0.9300
C6 C7 1.500(2)
C7 C8 1.383(3)
C7 C12 1.397(3)
C8 C9 1.393(3)
C8 H8A 0.9300
C9 C10 1.385(3)
C9 H9A 0.9300
C10 C11 1.381(3)
C10 C13 1.491(3)
C11 C12 1.384(3)
C11 H11A 0.9300
C12 H12A 0.9300
C14 H14A 0.9600
C14 H14B 0.9600
C14 H14C 0.9600
